data_4345620
loop_
_publ_author_name
'Abudoureheman, Maierhaba'
'Han, Shujuan'
'Wang, Ying'
'Lei, Bing-Hua'
'Yang, Zhihua'
'Pan, Shilie'

_publ_section_title
;
 A3Sr2P7O21 (A = Rb, Cs): Two Polyphosphates Based on Different Types of
 P-O Chains and Ring Structures.
;
_journal_issue 7
_journal_name_full 'Inorganic chemistry'
_journal_page_first 3939
_journal_page_last 3945
_journal_paper_doi 10.1021/acs.inorgchem.6b03032
_journal_volume 56
_journal_year 2017
_chemical_formula_sum 'O21 P7 Rb3 Sr2'
_chemical_formula_weight 984.44
_chemical_name_systematic
; 
 ? 
;
_space_group_IT_number 14
_symmetry_cell_setting monoclinic
_symmetry_space_group_name_Hall '-P 2yn'
_symmetry_space_group_name_H-M 'P 1 21/n 1'
_atom_sites_solution_primary direct
_atom_sites_solution_secondary difmap
_audit_creation_method SHELXL-97
_cell_angle_alpha 90.00
_cell_angle_beta 90.497(5)
_cell_angle_gamma 90.00
_cell_formula_units_Z 4
_cell_length_a 7.6148(7)
_cell_length_b 12.4146(11)
_cell_length_c 21.862(2)
_cell_measurement_reflns_used 5219
_cell_measurement_temperature 296(2)
_cell_measurement_theta_max 27.18
_cell_measurement_theta_min 3.14
_cell_volume 2066.6(3)
_computing_cell_refinement 'Bruker SMART'
_computing_data_collection 'Bruker SMART'
_computing_data_reduction 'Bruker SAINT'
_computing_molecular_graphics 'Bruker SHELXTL'
_computing_publication_material 'Bruker SHELXTL'
_computing_structure_refinement 'Bruker SHELXTL'
_computing_structure_solution 'Bruker SHELXTL'
_diffrn_ambient_temperature 296(2)
_diffrn_measured_fraction_theta_full 0.994
_diffrn_measured_fraction_theta_max 0.994
_diffrn_measurement_device_type 'CCD area detector'
_diffrn_measurement_method 'phi and omega scans'
_diffrn_radiation_monochromator graphite
_diffrn_radiation_source 'fine-focus sealed tube'
_diffrn_radiation_type MoK\a
_diffrn_radiation_wavelength 0.71073
_diffrn_reflns_av_R_equivalents 0.0400
_diffrn_reflns_av_sigmaI/netI 0.0507
_diffrn_reflns_limit_h_max 9
_diffrn_reflns_limit_h_min -9
_diffrn_reflns_limit_k_max 16
_diffrn_reflns_limit_k_min -16
_diffrn_reflns_limit_l_max 20
_diffrn_reflns_limit_l_min -28
_diffrn_reflns_number 18255
_diffrn_reflns_theta_full 27.49
_diffrn_reflns_theta_max 27.49
_diffrn_reflns_theta_min 1.86
_exptl_absorpt_coefficient_mu 12.823
_exptl_absorpt_correction_T_max 0.7456
_exptl_absorpt_correction_T_min 0.5560
_exptl_absorpt_correction_type numerical
_exptl_absorpt_process_details face-indexed
_exptl_crystal_colour colorless
_exptl_crystal_density_diffrn 3.164
_exptl_crystal_density_method 'not measured'
_exptl_crystal_description block
_exptl_crystal_F_000 1840
_exptl_crystal_size_max 0.120
_exptl_crystal_size_mid 0.118
_exptl_crystal_size_min 0.076
_refine_diff_density_max 1.254
_refine_diff_density_min -1.061
_refine_diff_density_rms 0.166
_refine_ls_extinction_coef 0.00098(8)
_refine_ls_extinction_expression Fc^*^=kFc[1+0.001xFc^2^\l^3^/sin(2\q)]^-1/4^
_refine_ls_extinction_method SHELXL
_refine_ls_goodness_of_fit_ref 1.081
_refine_ls_matrix_type full
_refine_ls_number_parameters 299
_refine_ls_number_reflns 4707
_refine_ls_number_restraints 0
_refine_ls_restrained_S_all 1.081
_refine_ls_R_factor_all 0.0554
_refine_ls_R_factor_gt 0.0370
_refine_ls_shift/su_max 0.000
_refine_ls_shift/su_mean 0.000
_refine_ls_structure_factor_coef Fsqd
_refine_ls_weighting_details 'calc w=1/[\s^2^(Fo^2^)+(0.0198P)^2^+8.5066P] where P=(Fo^2^+2Fc^2^)/3'
_refine_ls_weighting_scheme calc
_refine_ls_wR_factor_gt 0.0695
_refine_ls_wR_factor_ref 0.0740
_reflns_number_gt 3703
_reflns_number_total 4707
_reflns_threshold_expression >2sigma(I)
_cod_data_source_file ic6b03032_si_002.cif
_cod_data_source_block mhb20160505002_0m
_cod_depositor_comments
;
The following automatic conversions were performed:

'_symmetry_cell_setting' value 'Monoclinic' changed to 'monoclinic'
according to
/home/data/users/saulius/crontab/automatic-downloads/current/ACS/lib/dictionaries/cif_core.dic
dictionary named 'cif_core.dic' version 2.4.2 from 2011-04-26.

Automatic conversion script
Id: cif_fix_values 4973 2017-02-22 13:04:09Z antanas 
;
_cod_original_cell_volume 2066.7(3)
_cod_original_sg_symbol_H-M 'P2(1)/n  '
_cod_database_code 4345620

loop_
_symmetry_equiv_pos_as_xyz
'x, y, z'
'-x+1/2, y+1/2, -z+1/2'
'-x, -y, -z'
'x-1/2, -y-1/2, z-1/2'

loop_
_atom_site_label
_atom_site_type_symbol
_atom_site_fract_x
_atom_site_fract_y
_atom_site_fract_z
_atom_site_U_iso_or_equiv
_atom_site_adp_type
_atom_site_occupancy
_atom_site_symmetry_multiplicity
_atom_site_calc_flag
Sr1 Sr 0.86284(6) 0.52135(4) 0.11717(2) 0.01275(12) Uani 1 1 d
Sr2 Sr 0.63581(6) 0.01605(4) 0.12824(2) 0.01325(12) Uani 1 1 d
Rb1 Rb 0.96501(7) 0.26617(4) 0.24695(3) 0.02314(15) Uani 1 1 d
Rb2 Rb 1.11381(8) 0.90062(5) 0.10785(3) 0.02541(15) Uani 1 1 d
Rb3 Rb 1.35756(8) 0.41931(5) 0.07367(3) 0.02596(15) Uani 1 1 d
P1 P 0.55656(17) 0.43639(10) 0.23860(7) 0.0123(3) Uani 1 1 d
P2 P 0.80529(18) 0.33919(11) -0.01209(7) 0.0143(3) Uani 1 1 d
P3 P 0.98426(18) 0.21861(10) 0.08033(6) 0.0133(3) Uani 1 1 d
P4 P 1.20292(17) 0.52566(10) 0.24335(6) 0.0122(3) Uani 1 1 d
P5 P 0.51077(18) 0.20801(10) 0.24890(7) 0.0165(3) Uani 1 1 d
P6 P 0.70329(18) -0.12503(11) -0.01652(6) 0.0145(3) Uani 1 1 d
P7 P 0.97768(18) 0.23741(11) 0.42908(6) 0.0128(3) Uani 1 1 d
O1 O 0.9631(5) 0.3176(3) 0.37976(16) 0.0211(9) Uani 1 1 d
O2 O 0.3193(4) 0.1540(3) 0.24880(17) 0.0145(8) Uani 1 1 d
O3 O 0.9391(5) 0.1167(3) 0.11159(17) 0.0190(9) Uani 1 1 d
O4 O 0.9852(5) 0.3217(3) 0.11385(16) 0.0180(8) Uani 1 1 d
O5 O 1.1824(5) 0.2101(3) 0.43523(16) 0.0169(8) Uani 1 1 d
O6 O 1.1194(5) 0.4709(3) 0.29471(19) 0.0249(9) Uani 1 1 d
O7 O 0.8568(5) 0.2282(3) 0.02118(17) 0.0179(8) Uani 1 1 d
O8 O 0.4409(4) 0.3298(3) 0.24787(17) 0.0155(8) Uani 1 1 d
O9 O 0.4119(5) 0.5252(3) 0.25324(17) 0.0172(8) Uani 1 1 d
O10 O 0.7057(5) 0.4106(3) 0.02907(17) 0.0202(9) Uani 1 1 d
O11 O 1.1740(5) 0.2113(3) 0.04933(17) 0.0182(8) Uani 1 1 d
O12 O 0.7935(5) -0.0760(3) 0.03660(17) 0.0213(9) Uani 1 1 d
O13 O 1.1552(5) 0.4933(3) 0.18047(18) 0.0273(10) Uani 1 1 d
O14 O 0.6255(5) -0.0538(3) -0.06341(18) 0.0256(10) Uani 1 1 d
O15 O 0.9601(5) 0.3845(3) -0.04209(19) 0.0308(10) Uani 1 1 d
O16 O 0.9482(5) 0.2943(3) 0.49467(16) 0.0183(9) Uani 1 1 d
O17 O 0.8778(5) 0.1358(3) 0.42719(18) 0.0266(10) Uani 1 1 d
O18 O 0.6122(5) 0.4466(3) 0.17454(19) 0.0290(10) Uani 1 1 d
O19 O 0.6889(5) 0.4404(3) 0.2876(2) 0.0311(11) Uani 1 1 d
O20 O 0.6031(6) 0.1841(3) 0.1918(2) 0.0360(12) Uani 1 1 d
O21 O 0.6016(5) 0.1843(3) 0.3076(2) 0.0367(12) Uani 1 1 d

loop_
_atom_site_aniso_label
_atom_site_aniso_U_11
_atom_site_aniso_U_22
_atom_site_aniso_U_33
_atom_site_aniso_U_23
_atom_site_aniso_U_13
_atom_site_aniso_U_12
Sr1 0.0111(2) 0.0127(2) 0.0145(3) 0.0010(2) 0.0006(2) 0.0000(2)
Sr2 0.0119(2) 0.0128(2) 0.0150(3) -0.0010(2) -0.0005(2) 0.0008(2)
Rb1 0.0210(3) 0.0229(3) 0.0255(3) -0.0022(2) -0.0009(2) 0.0021(2)
Rb2 0.0229(3) 0.0256(3) 0.0277(3) -0.0049(3) -0.0008(3) 0.0048(2)
Rb3 0.0219(3) 0.0273(3) 0.0288(3) -0.0064(3) 0.0048(3) -0.0011(2)
P1 0.0089(7) 0.0096(6) 0.0185(8) -0.0004(5) 0.0003(6) -0.0007(5)
P2 0.0120(7) 0.0146(7) 0.0162(8) 0.0011(6) 0.0006(6) -0.0021(5)
P3 0.0134(7) 0.0122(6) 0.0143(7) -0.0011(6) -0.0001(6) -0.0001(5)
P4 0.0095(6) 0.0097(6) 0.0175(7) -0.0016(6) 0.0000(6) 0.0007(5)
P5 0.0121(7) 0.0078(6) 0.0295(9) 0.0004(6) 0.0009(6) -0.0004(5)
P6 0.0126(7) 0.0167(7) 0.0141(8) 0.0010(6) -0.0001(6) 0.0010(6)
P7 0.0120(7) 0.0137(6) 0.0125(7) 0.0015(6) -0.0019(6) -0.0016(5)
O1 0.028(2) 0.0205(19) 0.014(2) 0.0033(17) 0.0006(17) 0.0057(18)
O2 0.0103(18) 0.0072(16) 0.026(2) 0.0029(15) 0.0029(16) -0.0024(14)
O3 0.021(2) 0.0182(19) 0.018(2) 0.0037(16) 0.0035(17) -0.0036(16)
O4 0.020(2) 0.0148(18) 0.019(2) -0.0050(16) -0.0024(17) 0.0001(16)
O5 0.0129(19) 0.027(2) 0.011(2) 0.0009(16) 0.0026(16) 0.0006(16)
O6 0.027(2) 0.0142(19) 0.033(3) 0.0081(18) 0.012(2) 0.0027(17)
O7 0.021(2) 0.0118(18) 0.020(2) -0.0044(16) -0.0059(17) 0.0018(16)
O8 0.0121(19) 0.0089(17) 0.026(2) 0.0015(15) 0.0025(17) -0.0001(15)
O9 0.0099(18) 0.0110(17) 0.030(2) -0.0035(16) -0.0033(17) 0.0031(15)
O10 0.020(2) 0.0171(19) 0.024(2) -0.0064(17) -0.0019(18) 0.0059(16)
O11 0.0115(19) 0.020(2) 0.023(2) -0.0047(17) 0.0087(17) -0.0021(16)
O12 0.016(2) 0.028(2) 0.020(2) -0.0042(17) 0.0013(17) -0.0053(17)
O13 0.029(2) 0.028(2) 0.025(2) -0.0132(18) -0.0112(19) 0.0090(19)
O14 0.021(2) 0.029(2) 0.027(2) 0.0101(19) -0.0060(19) 0.0054(18)
O15 0.021(2) 0.040(3) 0.031(3) 0.007(2) 0.0044(19) -0.011(2)
O16 0.018(2) 0.027(2) 0.010(2) 0.0010(16) 0.0022(16) 0.0059(17)
O17 0.024(2) 0.025(2) 0.030(2) -0.0011(19) -0.0091(19) -0.0072(18)
O18 0.032(3) 0.029(2) 0.027(2) 0.0016(19) 0.015(2) -0.010(2)
O19 0.027(2) 0.020(2) 0.046(3) -0.007(2) -0.019(2) 0.0032(18)
O20 0.034(3) 0.021(2) 0.053(3) -0.016(2) 0.025(2) -0.009(2)
O21 0.029(2) 0.024(2) 0.056(3) 0.021(2) -0.024(2) -0.0098(19)

loop_
_atom_type_symbol
_atom_type_description
_atom_type_scat_dispersion_real
_atom_type_scat_dispersion_imag
_atom_type_scat_source
O O 0.0106 0.0060 'International Tables Vol C Tables 4.2.6.8 and 6.1.1.4'
P P 0.1023 0.0942 'International Tables Vol C Tables 4.2.6.8 and 6.1.1.4'
Rb Rb -0.9393 2.9676 'International Tables Vol C Tables 4.2.6.8 and 6.1.1.4'
Sr Sr -1.5307 3.2498 'International Tables Vol C Tables 4.2.6.8 and 6.1.1.4'

loop_
_geom_angle_atom_site_label_1
_geom_angle_atom_site_label_2
_geom_angle_atom_site_label_3
_geom_angle
_geom_angle_site_symmetry_1
_geom_angle_site_symmetry_3
O15 Sr1 O18 163.15(14) 3_765 .
O15 Sr1 O17 82.78(14) 3_765 2_655
O18 Sr1 O17 81.02(14) . 2_655
O15 Sr1 O21 89.88(15) 3_765 2_655
O18 Sr1 O21 92.71(14) . 2_655
O17 Sr1 O21 82.90(13) 2_655 2_655
O15 Sr1 O13 86.96(14) 3_765 .
O18 Sr1 O13 109.67(14) . .
O17 Sr1 O13 152.81(12) 2_655 .
O21 Sr1 O13 71.94(12) 2_655 .
O15 Sr1 O10 90.47(13) 3_765 .
O18 Sr1 O10 80.10(13) . .
O17 Sr1 O10 71.85(12) 2_655 .
O21 Sr1 O10 154.49(12) 2_655 .
O13 Sr1 O10 133.55(11) . .
O15 Sr1 O4 103.51(13) 3_765 .
O18 Sr1 O4 86.35(13) . .
O17 Sr1 O4 140.87(12) 2_655 .
O21 Sr1 O4 134.85(12) 2_655 .
O13 Sr1 O4 66.11(11) . .
O10 Sr1 O4 69.54(11) . .
O15 Sr1 P2 80.69(10) 3_765 .
O18 Sr1 P2 94.15(10) . .
O17 Sr1 P2 88.23(9) 2_655 .
O21 Sr1 P2 167.81(11) 2_655 .
O13 Sr1 P2 114.90(9) . .
O10 Sr1 P2 20.20(8) . .
O4 Sr1 P2 55.80(8) . .
O15 Sr1 P1 167.72(11) 3_765 .
O18 Sr1 P1 15.40(10) . .
O17 Sr1 P1 88.62(10) 2_655 .
O21 Sr1 P1 80.34(11) 2_655 .
O13 Sr1 P1 96.92(10) . .
O10 Sr1 P1 95.18(9) . .
O4 Sr1 P1 88.69(8) . .
P2 Sr1 P1 107.89(3) . .
O15 Sr1 Rb3 58.35(10) 3_765 .
O18 Sr1 Rb3 135.84(10) . .
O17 Sr1 Rb3 139.14(10) 2_655 .
O21 Sr1 Rb3 107.12(9) 2_655 .
O13 Sr1 Rb3 46.05(9) . .
O10 Sr1 Rb3 94.66(8) . .
O4 Sr1 Rb3 51.65(8) . .
P2 Sr1 Rb3 74.48(3) . .
P1 Sr1 Rb3 131.69(3) . .
O15 Sr1 Rb3 120.65(10) 3_765 1_455
O18 Sr1 Rb3 44.30(10) . 1_455
O17 Sr1 Rb3 53.97(9) 2_655 1_455
O21 Sr1 Rb3 118.02(9) 2_655 1_455
O13 Sr1 Rb3 148.99(9) . 1_455
O10 Sr1 Rb3 42.46(8) . 1_455
O4 Sr1 Rb3 91.93(8) . 1_455
P2 Sr1 Rb3 61.84(2) . 1_455
P1 Sr1 Rb3 59.28(2) . 1_455
Rb3 Sr1 Rb3 134.82(2) . 1_455
O15 Sr1 Rb1 134.26(10) 3_765 .
O18 Sr1 Rb1 61.79(10) . .
O17 Sr1 Rb1 142.82(10) 2_655 .
O21 Sr1 Rb1 97.88(10) 2_655 .
O13 Sr1 Rb1 53.94(9) . .
O10 Sr1 Rb1 100.07(8) . .
O4 Sr1 Rb1 43.14(8) . .
P2 Sr1 Rb1 94.25(3) . .
P1 Sr1 Rb1 55.32(2) . .
Rb3 Sr1 Rb1 76.395(15) . .
Rb3 Sr1 Rb1 95.047(15) 1_455 .
O19 Sr2 O14 158.66(14) 2_645 3_655
O19 Sr2 O20 87.67(15) 2_645 .
O14 Sr2 O20 94.33(14) 3_655 .
O19 Sr2 O1 80.91(12) 2_645 2_645
O14 Sr2 O1 84.81(13) 3_655 2_645
O20 Sr2 O1 142.87(13) . 2_645
O19 Sr2 O12 99.06(14) 2_645 .
O14 Sr2 O12 90.94(13) 3_655 .
O20 Sr2 O12 146.55(13) . .
O1 Sr2 O12 70.49(12) 2_645 .
O19 Sr2 O6 80.73(14) 2_645 2_645
O14 Sr2 O6 79.25(13) 3_655 2_645
O20 Sr2 O6 75.39(12) . 2_645
O1 Sr2 O6 67.97(12) 2_645 2_645
O12 Sr2 O6 137.95(11) . 2_645
O19 Sr2 O3 79.30(12) 2_645 .
O14 Sr2 O3 121.86(12) 3_655 .
O20 Sr2 O3 77.07(12) . .
O1 Sr2 O3 133.93(12) 2_645 .
O12 Sr2 O3 72.17(11) . .
O6 Sr2 O3 146.41(12) 2_645 .
O19 Sr2 P6 112.74(11) 2_645 .
O14 Sr2 P6 73.37(10) 3_655 .
O20 Sr2 P6 152.71(11) . .
O1 Sr2 P6 61.80(9) 2_645 .
O12 Sr2 P6 19.35(8) . .
O6 Sr2 P6 124.02(9) 2_645 .
O3 Sr2 P6 88.73(8) . .
O19 Sr2 P5 81.53(11) 2_645 .
O14 Sr2 P5 94.35(10) 3_655 .
O20 Sr2 P5 16.85(10) . .
O1 Sr2 P5 126.04(9) 2_645 .
O12 Sr2 P5 163.01(9) . .
O6 Sr2 P5 59.02(8) 2_645 .
O3 Sr2 P5 91.39(8) . .
P6 Sr2 P5 165.46(3) . .
O19 Sr2 Rb2 56.50(11) 2_645 1_545
O14 Sr2 Rb2 137.91(10) 3_655 1_545
O20 Sr2 Rb2 117.35(10) . 1_545
O1 Sr2 Rb2 85.10(9) 2_645 1_545
O12 Sr2 Rb2 47.30(8) . 1_545
O6 Sr2 Rb2 132.84(9) 2_645 1_545
O3 Sr2 Rb2 49.45(8) . 1_545
P6 Sr2 Rb2 65.86(2) . 1_545
P5 Sr2 Rb2 124.10(3) . 1_545
O19 Sr2 Rb1 48.06(9) 2_645 2_645
O14 Sr2 Rb1 111.13(9) 3_655 2_645
O20 Sr2 Rb1 103.51(10) . 2_645
O1 Sr2 Rb1 44.39(8) 2_645 2_645
O12 Sr2 Rb1 105.25(9) . 2_645
O6 Sr2 Rb1 44.83(8) 2_645 2_645
O3 Sr2 Rb1 126.88(8) . 2_645
P6 Sr2 Rb1 103.65(3) . 2_645
P5 Sr2 Rb1 87.87(3) . 2_645
Rb2 Sr2 Rb1 88.807(16) 1_545 2_645
O19 Sr2 Rb2 116.93(10) 2_645 1_445
O14 Sr2 Rb2 42.04(9) 3_655 1_445
O20 Sr2 Rb2 103.91(10) . 1_445
O1 Sr2 Rb2 53.01(9) 2_645 1_445
O12 Sr2 Rb2 102.03(8) . 1_445
O6 Sr2 Rb2 45.76(9) 2_645 1_445
O3 Sr2 Rb2 163.69(8) . 1_445
P6 Sr2 Rb2 83.45(3) . 1_445
P5 Sr2 Rb2 92.63(3) . 1_445
Rb2 Sr2 Rb2 136.91(2) 1_545 1_445
Rb1 Sr2 Rb2 69.096(14) 2_645 1_445
O1 Rb1 O6 58.72(11) . .
O1 Rb1 O4 154.14(10) . .
O6 Rb1 O4 96.92(10) . .
O1 Rb1 O2 95.59(10) . 1_655
O6 Rb1 O2 92.22(10) . 1_655
O4 Rb1 O2 93.76(10) . 1_655
O1 Rb1 O9 102.14(10) . 2_645
O6 Rb1 O9 134.11(10) . 2_645
O4 Rb1 O9 101.57(10) . 2_645
O2 Rb1 O9 45.30(9) 1_655 2_645
O1 Rb1 O19 64.43(11) . .
O6 Rb1 O19 65.08(10) . .
O4 Rb1 O19 98.96(11) . .
O2 Rb1 O19 155.04(10) 1_655 .
O9 Rb1 O19 148.87(11) 2_645 .
O1 Rb1 O20 115.43(11) . .
O6 Rb1 O20 138.23(11) . .
O4 Rb1 O20 75.87(11) . .
O2 Rb1 O20 128.89(10) 1_655 .
O9 Rb1 O20 87.24(10) 2_645 .
O19 Rb1 O20 75.36(10) . .
O1 Rb1 O21 69.91(11) . .
O6 Rb1 O21 117.31(11) . .
O4 Rb1 O21 121.37(10) . .
O2 Rb1 O21 127.75(10) 1_655 .
O9 Rb1 O21 87.57(10) 2_645 .
O19 Rb1 O21 61.69(11) . .
O20 Rb1 O21 46.53(11) . .
O1 Rb1 O13 103.80(10) . .
O6 Rb1 O13 45.14(10) . .
O4 Rb1 O13 52.05(9) . .
O2 Rb1 O13 90.25(9) 1_655 .
O9 Rb1 O13 130.16(10) 2_645 .
O19 Rb1 O13 80.97(10) . .
O20 Rb1 O13 117.63(10) . .
O21 Rb1 O13 141.41(10) . .
O1 Rb1 O3 159.99(9) . .
O6 Rb1 O3 140.09(10) . .
O4 Rb1 O3 45.84(9) . .
O2 Rb1 O3 79.13(9) 1_655 .
O9 Rb1 O3 60.47(9) 2_645 .
O19 Rb1 O3 124.75(10) . .
O20 Rb1 O3 57.62(10) . .
O21 Rb1 O3 97.91(10) . .
O13 Rb1 O3 95.57(9) . .
O1 Rb1 P5 91.09(8) . .
O6 Rb1 P5 123.52(8) . .
O4 Rb1 P5 96.73(7) . .
O2 Rb1 P5 140.87(7) 1_655 .
O9 Rb1 P5 95.60(7) 2_645 .
O19 Rb1 P5 58.73(8) . .
O20 Rb1 P5 24.54(8) . .
O21 Rb1 P5 24.79(7) . .
O13 Rb1 P5 125.41(7) . .
O3 Rb1 P5 81.59(7) . .
O1 Rb1 P3 176.23(8) . .
O6 Rb1 P3 117.53(8) . .
O4 Rb1 P3 22.52(7) . .
O2 Rb1 P3 84.09(7) 1_655 .
O9 Rb1 P3 80.32(7) 2_645 .
O19 Rb1 P3 114.83(8) . .
O20 Rb1 P3 67.35(8) . .
O21 Rb1 P3 113.23(8) . .
O13 Rb1 P3 72.46(7) . .
O3 Rb1 P3 23.55(6) . .
P5 Rb1 P3 91.52(4) . .
O12 Rb2 O14 109.10(11) 1_565 3_765
O12 Rb2 O5 110.31(10) 1_565 2_755
O14 Rb2 O5 93.12(11) 3_765 2_755
O12 Rb2 O3 63.44(10) 1_565 1_565
O14 Rb2 O3 74.30(10) 3_765 1_565
O5 Rb2 O3 161.83(10) 2_755 1_565
O12 Rb2 O6 153.78(10) 1_565 2_755
O14 Rb2 O6 66.22(11) 3_765 2_755
O5 Rb2 O6 95.84(10) 2_755 2_755
O3 Rb2 O6 91.04(10) 1_565 2_755
O12 Rb2 O7 69.31(10) 1_565 3_765
O14 Rb2 O7 88.84(11) 3_765 3_765
O5 Rb2 O7 45.33(9) 2_755 3_765
O3 Rb2 O7 119.86(9) 1_565 3_765
O6 Rb2 O7 133.97(10) 2_755 3_765
O12 Rb2 O19 76.57(10) 1_565 2_655
O14 Rb2 O19 127.88(11) 3_765 2_655
O5 Rb2 O19 134.87(10) 2_755 2_655
O3 Rb2 O19 62.21(10) 1_565 2_655
O6 Rb2 O19 86.46(10) 2_755 2_655
O7 Rb2 O19 136.79(10) 3_765 2_655
O12 Rb2 O8 115.30(10) 1_565 2_655
O14 Rb2 O8 125.61(10) 3_765 2_655
O5 Rb2 O8 99.24(9) 2_755 2_655
O3 Rb2 O8 98.76(9) 1_565 2_655
O6 Rb2 O8 59.96(9) 2_755 2_655
O7 Rb2 O8 135.03(9) 3_765 2_655
O19 Rb2 O8 44.21(9) 2_655 2_655
O12 Rb2 O1 150.25(10) 1_565 2_755
O14 Rb2 O1 64.96(10) 3_765 2_755
O5 Rb2 O1 44.64(9) 2_755 2_755
O3 Rb2 O1 133.78(10) 1_565 2_755
O6 Rb2 O1 53.57(9) 2_755 2_755
O7 Rb2 O1 81.22(9) 3_765 2_755
O19 Rb2 O1 131.25(9) 2_655 2_755
O8 Rb2 O1 88.31(9) 2_655 2_755
O12 Rb2 O9 112.23(10) 1_565 2_655
O14 Rb2 O9 92.60(10) 3_765 2_655
O5 Rb2 O9 132.31(9) 2_755 2_655
O3 Rb2 O9 62.70(9) 1_565 2_655
O6 Rb2 O9 45.11(9) 2_755 2_655
O7 Rb2 O9 177.36(9) 3_765 2_655
O19 Rb2 O9 43.09(9) 2_655 2_655
O8 Rb2 O9 42.51(8) 2_655 2_655
O1 Rb2 O9 97.37(8) 2_755 2_655
O12 Rb2 P1 100.30(8) 1_565 2_655
O14 Rb2 P1 118.44(9) 3_765 2_655
O5 Rb2 P1 125.34(7) 2_755 2_655
O3 Rb2 P1 72.74(7) 1_565 2_655
O6 Rb2 P1 64.04(8) 2_755 2_655
O7 Rb2 P1 152.69(7) 3_765 2_655
O19 Rb2 P1 23.74(7) 2_655 2_655
O8 Rb2 P1 26.15(6) 2_655 2_655
O1 Rb2 P1 108.04(7) 2_755 2_655
O9 Rb2 P1 25.86(6) 2_655 2_655
O12 Rb2 P2 85.40(8) 1_565 3_765
O14 Rb2 P2 102.66(9) 3_765 3_765
O5 Rb2 P2 24.93(7) 2_755 3_765
O3 Rb2 P2 144.43(8) 1_565 3_765
O6 Rb2 P2 120.77(8) 2_755 3_765
O7 Rb2 P2 25.73(6) 3_765 3_765
O19 Rb2 P2 129.39(7) 2_655 3_765
O8 Rb2 P2 110.46(6) 2_655 3_765
O1 Rb2 P2 68.74(6) 2_755 3_765
O9 Rb2 P2 151.63(6) 2_655 3_765
P1 Rb2 P2 133.16(3) 2_655 3_765
O10 Rb3 O18 69.52(11) 1_655 1_655
O10 Rb3 O13 141.19(11) 1_655 .
O18 Rb3 O13 73.55(11) 1_655 .
O10 Rb3 O11 110.11(10) 1_655 .
O18 Rb3 O11 122.56(11) 1_655 .
O13 Rb3 O11 99.41(11) . .
O10 Rb3 O10 85.25(10) 1_655 3_765
O18 Rb3 O10 123.95(10) 1_655 3_765
O13 Rb3 O10 106.28(10) . 3_765
O11 Rb3 O10 112.87(10) . 3_765
O10 Rb3 O4 155.49(10) 1_655 .
O18 Rb3 O4 114.57(10) 1_655 .
O13 Rb3 O4 55.51(10) . .
O11 Rb3 O4 46.28(9) . .
O10 Rb3 O4 108.73(10) 3_765 .
O10 Rb3 O16 65.25(10) 1_655 4_665
O18 Rb3 O16 110.57(10) 1_655 4_665
O13 Rb3 O16 142.20(10) . 4_665
O11 Rb3 O16 45.44(9) . 4_665
O10 Rb3 O16 101.68(9) 3_765 4_665
O4 Rb3 O16 91.71(9) . 4_665
O10 Rb3 O17 66.68(10) 1_655 4_665
O18 Rb3 O17 136.00(11) 1_655 4_665
O13 Rb3 O17 149.96(10) . 4_665
O11 Rb3 O17 70.79(10) . 4_665
O10 Rb3 O17 56.37(9) 3_765 4_665
O4 Rb3 O17 103.73(10) . 4_665
O16 Rb3 O17 45.34(9) 4_665 4_665
O10 Rb3 O17 57.71(10) 1_655 2_755
O18 Rb3 O17 61.37(10) 1_655 2_755
O13 Rb3 O17 94.16(11) . 2_755
O11 Rb3 O17 166.43(10) . 2_755
O10 Rb3 O17 62.80(9) 3_765 2_755
O4 Rb3 O17 146.51(10) . 2_755
O16 Rb3 O17 121.39(10) 4_665 2_755
O17 Rb3 O17 97.36(9) 4_665 2_755
O10 Rb3 O15 127.30(10) 1_655 3_765
O18 Rb3 O15 121.18(11) 1_655 3_765
O13 Rb3 O15 64.85(10) . 3_765
O11 Rb3 O15 104.21(10) . 3_765
O10 Rb3 O15 44.25(10) 3_765 3_765
O4 Rb3 O15 72.90(9) . 3_765
O16 Rb3 O15 127.92(10) 4_665 3_765
O17 Rb3 O15 89.48(10) 4_665 3_765
O17 Rb3 O15 81.70(9) 2_755 3_765
O10 Rb3 P2 103.25(8) 1_655 3_765
O18 Rb3 P2 114.67(8) 1_655 3_765
O13 Rb3 P2 81.52(8) . 3_765
O11 Rb3 P2 120.53(8) . 3_765
O10 Rb3 P2 24.87(7) 3_765 3_765
O4 Rb3 P2 96.74(7) . 3_765
O16 Rb3 P2 124.80(7) 4_665 3_765
O17 Rb3 P2 79.82(7) 4_665 3_765
O17 Rb3 P2 61.58(7) 2_755 3_765
O15 Rb3 P2 24.16(7) 3_765 3_765
O10 Rb3 O5 95.61(9) 1_655 2_755
O18 Rb3 O5 88.85(10) 1_655 2_755
O13 Rb3 O5 71.88(10) . 2_755
O11 Rb3 O5 144.41(9) . 2_755
O10 Rb3 O5 43.52(9) 3_765 2_755
O4 Rb3 O5 108.42(9) . 2_755
O16 Rb3 O5 143.46(9) 4_665 2_755
O17 Rb3 O5 99.20(9) 4_665 2_755
O17 Rb3 O5 41.72(9) 2_755 2_755
O15 Rb3 O5 40.44(9) 3_765 2_755
P2 Rb3 O5 25.83(6) 3_765 2_755
O19 P1 O18 119.4(3) . .
O19 P1 O9 107.6(2) . .
O18 P1 O9 109.7(2) . .
O19 P1 O8 108.1(2) . .
O18 P1 O8 110.8(2) . .
O9 P1 O8 99.44(19) . .
O19 P1 Rb2 65.04(19) . 2_645
O18 P1 Rb2 175.26(17) . 2_645
O9 P1 Rb2 69.27(15) . 2_645
O8 P1 Rb2 65.28(14) . 2_645
O19 P1 Sr1 94.63(19) . .
O18 P1 Sr1 26.50(16) . .
O9 P1 Sr1 112.84(15) . .
O8 P1 Sr1 132.53(15) . .
Rb2 P1 Sr1 158.23(4) 2_645 .
O19 P1 Rb1 54.59(17) . .
O18 P1 Rb1 81.39(18) . .
O9 P1 Rb1 162.10(14) . .
O8 P1 Rb1 89.15(13) . .
Rb2 P1 Rb1 100.83(4) 2_645 .
Sr1 P1 Rb1 70.69(3) . .
O19 P1 Rb3 159.4(2) . 1_455
O18 P1 Rb3 40.42(17) . 1_455
O9 P1 Rb3 87.69(14) . 1_455
O8 P1 Rb3 82.11(14) . 1_455
Rb2 P1 Rb3 135.00(4) 2_645 1_455
Sr1 P1 Rb3 66.12(3) . 1_455
Rb1 P1 Rb3 109.16(4) . 1_455
O15 P2 O10 117.4(2) . .
O15 P2 O5 107.0(2) . 4_565
O10 P2 O5 111.6(2) . 4_565
O15 P2 O7 109.8(2) . .
O10 P2 O7 111.3(2) . .
O5 P2 O7 97.89(19) 4_565 .
O15 P2 Rb3 77.47(18) . 3_765
O10 P2 Rb3 62.58(15) . 3_765
O5 P2 Rb3 81.25(14) 4_565 3_765
O7 P2 Rb3 172.56(16) . 3_765
O15 P2 Sr1 90.96(18) . .
O10 P2 Sr1 38.17(15) . .
O5 P2 Sr1 149.52(15) 4_565 .
O7 P2 Sr1 98.86(14) . .
Rb3 P2 Sr1 78.87(3) 3_765 .
O15 P2 Rb2 85.26(18) . 3_765
O10 P2 Rb2 156.61(16) . 3_765
O5 P2 Rb2 51.91(14) 4_565 3_765
O7 P2 Rb2 61.55(14) . 3_765
Rb3 P2 Rb2 122.10(4) 3_765 3_765
Sr1 P2 Rb2 156.97(4) . 3_765
O15 P2 Rb3 143.13(18) . 1_455
O10 P2 Rb3 29.28(15) . 1_455
O5 P2 Rb3 86.41(14) 4_565 1_455
O7 P2 Rb3 101.86(15) . 1_455
Rb3 P2 Rb3 70.73(3) 3_765 1_455
Sr1 P2 Rb3 65.32(3) . 1_455
Rb2 P2 Rb3 127.48(4) 3_765 1_455
O4 P3 O3 120.9(2) . .
O4 P3 O11 105.0(2) . .
O3 P3 O11 111.1(2) . .
O4 P3 O7 109.5(2) . .
O3 P3 O7 107.0(2) . .
O11 P3 O7 101.7(2) . .
O4 P3 Rb1 51.07(15) . .
O3 P3 Rb1 70.73(15) . .
O11 P3 Rb1 117.99(15) . .
O7 P3 Rb1 138.54(15) . .
O4 P3 Rb3 56.44(15) . .
O3 P3 Rb3 139.33(16) . .
O11 P3 Rb3 48.79(13) . .
O7 P3 Rb3 111.54(14) . .
Rb1 P3 Rb3 88.22(3) . .
O6 P4 O13 118.9(2) . .
O6 P4 O9 109.4(2) . 1_655
O13 P4 O9 111.1(2) . 1_655
O6 P4 O2 109.3(2) . 2_655
O13 P4 O2 110.1(2) . 2_655
O9 P4 O2 95.42(18) 1_655 2_655
O6 P4 Rb1 50.37(16) . .
O13 P4 Rb1 70.48(17) . .
O9 P4 Rb1 118.65(13) 1_655 .
O2 P4 Rb1 143.83(14) 2_655 .
O6 P4 Rb2 47.29(16) . 2_745
O13 P4 Rb2 139.61(16) . 2_745
O9 P4 Rb2 62.18(14) 1_655 2_745
O2 P4 Rb2 110.23(14) 2_655 2_745
Rb1 P4 Rb2 78.76(3) . 2_745
O6 P4 Rb1 126.69(17) . 2_755
O13 P4 Rb1 114.31(18) . 2_755
O9 P4 Rb1 49.95(13) 1_655 2_755
O2 P4 Rb1 46.29(13) 2_655 2_755
Rb1 P4 Rb1 168.30(4) . 2_755
Rb2 P4 Rb1 91.86(3) 2_745 2_755
O20 P5 O21 118.2(3) . .
O20 P5 O8 109.8(2) . .
O21 P5 O8 110.6(2) . .
O20 P5 O2 110.8(2) . .
O21 P5 O2 109.6(2) . .
O8 P5 O2 95.34(18) . .
O20 P5 Rb1 63.60(18) . .
O21 P5 Rb1 66.52(18) . .
O8 P5 Rb1 97.57(13) . .
O2 P5 Rb1 167.05(14) . .
O20 P5 Sr2 29.83(16) . .
O21 P5 Sr2 111.70(19) . .
O8 P5 Sr2 133.43(15) . .
O2 P5 Sr2 88.22(14) . .
Rb1 P5 Sr2 82.21(3) . .
O20 P5 Rb2 153.09(17) . 2_645
O21 P5 Rb2 63.85(19) . 2_645
O8 P5 Rb2 51.35(14) . 2_645
O2 P5 Rb2 91.66(14) . 2_645
Rb1 P5 Rb2 97.14(3) . 2_645
Sr2 P5 Rb2 175.21(4) . 2_645
O14 P6 O12 118.8(2) . .
O14 P6 O11 108.9(2) . 3_755
O12 P6 O11 111.1(2) . 3_755
O14 P6 O16 107.2(2) . 2_645
O12 P6 O16 110.8(2) . 2_645
O11 P6 O16 98.1(2) 3_755 2_645
O14 P6 Sr2 104.84(17) . .
O12 P6 Sr2 35.85(15) . .
O11 P6 Sr2 142.91(15) 3_755 .
O16 P6 Sr2 86.24(14) 2_645 .
O14 P6 Rb2 47.57(16) . 3_765
O12 P6 Rb2 86.51(16) . 3_765
O11 P6 Rb2 92.18(14) 3_755 3_765
O16 P6 Rb2 154.76(15) 2_645 3_765
Sr2 P6 Rb2 99.35(4) . 3_765
O14 P6 Rb3 107.09(17) . 3_755
O12 P6 Rb3 133.95(16) . 3_755
O11 P6 Rb3 45.04(13) 3_755 3_755
O16 P6 Rb3 54.89(14) 2_645 3_755
Sr2 P6 Rb3 135.31(4) . 3_755
Rb2 P6 Rb3 125.28(4) 3_765 3_755
O1 P7 O17 121.6(2) . .
O1 P7 O5 105.8(2) . .
O17 P7 O5 108.8(2) . .
O1 P7 O16 110.2(2) . .
O17 P7 O16 108.9(2) . .
O5 P7 O16 99.2(2) . .
O1 P7 Rb2 62.65(16) . 2_745
O17 P7 Rb2 150.77(18) . 2_745
O5 P7 Rb2 48.17(14) . 2_745
O16 P7 Rb2 94.33(15) . 2_745
O1 P7 Rb3 158.73(17) . 4_566
O17 P7 Rb3 57.40(16) . 4_566
O5 P7 Rb3 93.58(14) . 4_566
O16 P7 Rb3 56.88(14) . 4_566
Rb2 P7 Rb3 130.34(4) 2_745 4_566
O1 P7 Rb1 37.68(15) . .
O17 P7 Rb1 92.32(17) . .
O5 P7 Rb1 96.76(14) . .
O16 P7 Rb1 147.40(14) . .
Rb2 P7 Rb1 75.75(3) 2_745 .
Rb3 P7 Rb1 149.72(4) 4_566 .
P7 O1 Sr2 135.7(2) . 2_655
P7 O1 Rb1 124.7(2) . .
Sr2 O1 Rb1 98.20(11) 2_655 .
P7 O1 Rb2 94.68(17) . 2_745
Sr2 O1 Rb2 89.53(11) 2_655 2_745
Rb1 O1 Rb2 97.51(11) . 2_745
P5 O2 P4 120.6(2) . 2_645
P5 O2 Rb1 127.97(17) . 1_455
P4 O2 Rb1 111.16(16) 2_645 1_455
P3 O3 Sr2 132.2(2) . .
P3 O3 Rb2 130.4(2) . 1_545
Sr2 O3 Rb2 88.25(10) . 1_545
P3 O3 Rb1 85.72(16) . .
Sr2 O3 Rb1 100.17(11) . .
Rb2 O3 Rb1 118.45(11) 1_545 .
P3 O4 Sr1 145.6(2) . .
P3 O4 Rb1 106.42(18) . .
Sr1 O4 Rb1 99.66(11) . .
P3 O4 Rb3 101.06(18) . .
Sr1 O4 Rb3 88.06(10) . .
Rb1 O4 Rb3 113.90(11) . .
P2 O5 P7 134.9(2) 4_666 .
P2 O5 Rb2 103.16(17) 4_666 2_745
P7 O5 Rb2 108.30(17) . 2_745
P2 O5 Rb3 72.93(14) 4_666 2_745
P7 O5 Rb3 97.20(15) . 2_745
Rb2 O5 Rb3 144.59(12) 2_745 2_745
P4 O6 Sr2 135.8(2) . 2_655
P4 O6 Rb1 107.4(2) . .
Sr2 O6 Rb1 96.55(12) 2_655 .
P4 O6 Rb2 112.1(2) . 2_745
Sr2 O6 Rb2 95.99(12) 2_655 2_745
Rb1 O6 Rb2 104.96(11) . 2_745
P2 O7 P3 124.7(2) . .
P2 O7 Rb2 92.72(16) . 3_765
P3 O7 Rb2 127.83(18) . 3_765
P5 O8 P1 126.7(2) . .
P5 O8 Rb2 106.38(17) . 2_645
P1 O8 Rb2 88.58(15) . 2_645
P1 O9 P4 131.5(2) . 1_455
P1 O9 Rb1 116.92(17) . 2_655
P4 O9 Rb1 107.00(16) 1_455 2_655
P1 O9 Rb2 84.87(15) . 2_645
P4 O9 Rb2 93.27(16) 1_455 2_645
Rb1 O9 Rb2 116.91(11) 2_655 2_645
P2 O10 Sr1 121.6(2) . .
P2 O10 Rb3 136.0(2) . 1_455
Sr1 O10 Rb3 98.52(12) . 1_455
P2 O10 Rb3 92.55(18) . 3_765
Sr1 O10 Rb3 103.81(12) . 3_765
Rb3 O10 Rb3 94.75(10) 1_455 3_765
P6 O11 P3 139.6(2) 3_755 .
P6 O11 Rb3 112.72(17) 3_755 .
P3 O11 Rb3 107.34(17) . .
P6 O12 Sr2 124.8(2) . .
P6 O12 Rb2 140.0(2) . 1_545
Sr2 O12 Rb2 91.26(11) . 1_545
P4 O13 Sr1 130.9(2) . .
P4 O13 Rb3 134.0(2) . .
Sr1 O13 Rb3 94.02(12) . .
P4 O13 Rb1 86.08(19) . .
Sr1 O13 Rb1 88.49(11) . .
Rb3 O13 Rb1 107.37(11) . .
P6 O14 Sr2 145.8(2) . 3_655
P6 O14 Rb2 110.6(2) . 3_765
Sr2 O14 Rb2 103.36(13) 3_655 3_765
P2 O15 Sr1 159.9(3) . 3_765
P2 O15 Rb3 78.37(18) . 3_765
Sr1 O15 Rb3 85.34(12) 3_765 3_765
P6 O16 P7 130.0(2) 2_655 .
P6 O16 Rb3 101.24(17) 2_655 4_566
P7 O16 Rb3 98.46(16) . 4_566
P7 O17 Sr1 150.6(2) . 2_645
P7 O17 Rb3 100.37(18) . 4_566
Sr1 O17 Rb3 102.65(13) 2_645 4_566
P7 O17 Rb3 112.1(2) . 2_745
Sr1 O17 Rb3 88.89(11) 2_645 2_745
Rb3 O17 Rb3 82.64(9) 4_566 2_745
P1 O18 Sr1 138.1(2) . .
P1 O18 Rb3 120.7(2) . 1_455
Sr1 O18 Rb3 99.76(13) . 1_455
P1 O19 Sr2 158.2(2) . 2_655
P1 O19 Rb1 103.1(2) . .
Sr2 O19 Rb1 96.55(12) 2_655 .
P1 O19 Rb2 91.2(2) . 2_645
Sr2 O19 Rb2 85.18(13) 2_655 2_645
Rb1 O19 Rb2 124.40(13) . 2_645
P5 O20 Sr2 133.3(2) . .
P5 O20 Rb1 91.9(2) . .
Sr2 O20 Rb1 112.72(15) . .
P5 O21 Sr1 137.9(2) . 2_645
P5 O21 Rb1 88.7(2) . .
Sr1 O21 Rb1 114.51(14) 2_645 .

loop_
_geom_bond_atom_site_label_1
_geom_bond_atom_site_label_2
_geom_bond_distance
_geom_bond_site_symmetry_2
Sr1 O15 2.432(4) 3_765
Sr1 O18 2.473(4) .
Sr1 O17 2.508(4) 2_655
Sr1 O21 2.620(4) 2_655
Sr1 O13 2.634(4) .
Sr1 O10 2.644(4) .
Sr1 O4 2.649(4) .
Sr1 P2 3.6430(15) .
Sr1 P1 3.7022(15) .
Sr1 Rb3 4.0943(8) .
Sr1 Rb3 4.1532(8) 1_455
Sr1 Rb1 4.3188(8) .
Sr2 O19 2.452(4) 2_645
Sr2 O14 2.478(4) 3_655
Sr2 O20 2.520(4) .
Sr2 O1 2.582(4) 2_645
Sr2 O12 2.608(4) .
Sr2 O6 2.643(4) 2_645
Sr2 O3 2.653(4) .
Sr2 P6 3.6573(15) .
Sr2 P5 3.6862(16) .
Sr2 Rb2 3.9407(8) 1_545
Sr2 Rb1 4.2065(8) 2_645
Sr2 Rb2 4.2452(8) 1_445
Rb1 O1 2.973(4) .
Rb1 O6 2.985(4) .
Rb1 O4 2.996(4) .
Rb1 O2 3.036(3) 1_655
Rb1 O9 3.135(3) 2_645
Rb1 O19 3.150(4) .
Rb1 O20 3.167(4) .
Rb1 O21 3.242(4) .
Rb1 O13 3.493(4) .
Rb1 O3 3.497(4) .
Rb1 P5 3.5342(15) .
Rb1 P3 3.6943(16) .
Rb2 O12 2.897(4) 1_565
Rb2 O14 2.922(4) 3_765
Rb2 O5 2.986(4) 2_755
Rb2 O3 2.996(4) 1_565
Rb2 O6 3.058(4) 2_755
Rb2 O7 3.252(4) 3_765
Rb2 O19 3.298(5) 2_655
Rb2 O8 3.304(4) 2_655
Rb2 O1 3.391(4) 2_755
Rb2 O9 3.415(4) 2_655
Rb2 P1 3.6367(16) 2_655
Rb2 P2 3.6943(15) 3_765
Rb3 O10 2.835(4) 1_655
Rb3 O18 2.943(4) 1_655
Rb3 O13 2.955(4) .
Rb3 O11 2.982(4) .
Rb3 O10 3.117(4) 3_765
Rb3 O4 3.213(4) .
Rb3 O16 3.242(4) 4_665
Rb3 O17 3.280(4) 4_665
Rb3 O17 3.359(4) 2_755
Rb3 O15 3.497(4) 3_765
Rb3 P2 3.5085(15) 3_765
Rb3 O5 3.628(4) 2_755
P1 O19 1.464(4) .
P1 O18 1.472(4) .
P1 O9 1.593(4) .
P1 O8 1.603(4) .
P1 Rb2 3.6367(16) 2_645
P1 Rb3 3.9048(15) 1_455
P2 O15 1.466(4) .
P2 O10 1.477(4) .
P2 O5 1.599(4) 4_565
P2 O7 1.605(4) .
P2 Rb3 3.5085(15) 3_765
P2 Rb2 3.6943(15) 3_765
P2 Rb3 4.0299(16) 1_455
P3 O4 1.475(4) .
P3 O3 1.480(4) .
P3 O11 1.604(4) .
P3 O7 1.614(4) .
P4 O6 1.463(4) .
P4 O13 1.475(4) .
P4 O9 1.604(4) 1_655
P4 O2 1.611(3) 2_655
P4 Rb2 3.8550(15) 2_745
P4 Rb1 3.9172(14) 2_755
P5 O20 1.469(4) .
P5 O21 1.482(4) .
P5 O8 1.603(4) .
P5 O2 1.605(4) .
P5 Rb2 4.0592(16) 2_645
P6 O14 1.474(4) .
P6 O12 1.476(4) .
P6 O11 1.595(4) 3_755
P6 O16 1.604(4) 2_645
P6 Rb2 3.7063(15) 3_765
P6 Rb3 3.8875(15) 3_755
P7 O1 1.471(4) .
P7 O17 1.473(4) .
P7 O5 1.600(4) .
P7 O16 1.616(4) .
P7 Rb2 3.8049(15) 2_745
P7 Rb3 3.8294(15) 4_566
O1 Sr2 2.582(4) 2_655
O1 Rb2 3.391(4) 2_745
O2 P4 1.611(3) 2_645
O2 Rb1 3.036(3) 1_455
O3 Rb2 2.996(4) 1_545
O5 P2 1.599(4) 4_666
O5 Rb2 2.986(4) 2_745
O5 Rb3 3.628(4) 2_745
O6 Sr2 2.643(4) 2_655
O6 Rb2 3.058(4) 2_745
O7 Rb2 3.252(4) 3_765
O8 Rb2 3.304(4) 2_645
O9 P4 1.604(4) 1_455
O9 Rb1 3.135(3) 2_655
O9 Rb2 3.415(4) 2_645
O10 Rb3 2.835(4) 1_455
O10 Rb3 3.117(4) 3_765
O11 P6 1.595(4) 3_755
O12 Rb2 2.897(4) 1_545
O14 Sr2 2.478(4) 3_655
O14 Rb2 2.922(4) 3_765
O15 Sr1 2.432(4) 3_765
O15 Rb3 3.497(4) 3_765
O16 P6 1.604(4) 2_655
O16 Rb3 3.242(4) 4_566
O17 Sr1 2.508(4) 2_645
O17 Rb3 3.280(4) 4_566
O17 Rb3 3.359(4) 2_745
O18 Rb3 2.943(4) 1_455
O19 Sr2 2.452(4) 2_655
O19 Rb2 3.298(5) 2_645
O21 Sr1 2.620(4) 2_645
